data_4060005
loop_
_publ_author_name
'Biwu Ma'
'Jian Li'
'Peter I. Djurovich'
'Muhammed Yousufuddin'
'Robert Bau'
'Mark E. Thompson'

_publ_section_title
;
Synthetic Control of Pt...Pt Separation and Photophysics of Binuclear
Platinum Complexes
;
_journal_name_full 'Journal of the American Chemical Society'
_journal_page_first 28
_journal_page_last 29
_journal_paper_doi 10.1021/ja044313w
_journal_volume 127
_journal_year 2005
_chemical_formula_sum 'C44 H50 F4 N6 Pt2'
_chemical_formula_weight 1129.08
_space_group_IT_number 14
_symmetry_cell_setting monoclinic
_symmetry_space_group_name_Hall '-P 2yn'
_symmetry_space_group_name_H-M 'P 1 21/n 1'
_atom_sites_solution_hydrogens geom
_atom_sites_solution_primary direct
_atom_sites_solution_secondary difmap
_cell_angle_alpha 90.00
_cell_angle_beta 101.912(3)
_cell_angle_gamma 90.00
_cell_formula_units_Z 4
_cell_length_a 18.549(4)
_cell_length_b 10.512(2)
_cell_length_c 21.430(4)
_cell_measurement_reflns_used 5144
_cell_measurement_temperature 128(2)
_cell_measurement_theta_max 0.00
_cell_measurement_theta_min 0.00
_cell_volume 4088.7(14)
_diffrn_ambient_temperature 128(2)
_diffrn_detector_area_resol_mean ?
_diffrn_measurement_device_type 'CCD area detector'
_diffrn_measurement_method 'phi and omega scans'
_diffrn_radiation_monochromator graphite
_diffrn_radiation_source 'fine-focus sealed tube'
_diffrn_radiation_type MoK\a
_diffrn_radiation_wavelength 0.71073
_diffrn_reflns_av_R_equivalents 0.0470
_diffrn_reflns_av_sigmaI/netI 0.0573
_diffrn_reflns_limit_h_max 24
_diffrn_reflns_limit_h_min -22
_diffrn_reflns_limit_k_max 13
_diffrn_reflns_limit_k_min -13
_diffrn_reflns_limit_l_max 19
_diffrn_reflns_limit_l_min -27
_diffrn_reflns_number 24589
_diffrn_reflns_theta_max 27.50
_diffrn_reflns_theta_min 1.32
_diffrn_standards_decay_% ?
_diffrn_standards_interval_count ?
_diffrn_standards_interval_time ?
_diffrn_standards_number ?
_exptl_absorpt_coefficient_mu 6.893
_exptl_absorpt_correction_T_max ?
_exptl_absorpt_correction_T_min ?
_exptl_absorpt_correction_type none
_exptl_absorpt_process_details ?
_exptl_crystal_colour red
_exptl_crystal_density_diffrn 1.834
_exptl_crystal_density_meas 0
_exptl_crystal_density_method 'not measured'
_exptl_crystal_description prism
_exptl_crystal_F_000 2192
_exptl_crystal_size_max ?
_exptl_crystal_size_mid ?
_exptl_crystal_size_min ?
_refine_ls_extinction_coef ?
_refine_ls_extinction_method none
_refine_ls_goodness_of_fit_ref 1.062
_refine_ls_hydrogen_treatment mixed
_refine_ls_matrix_type full
_refine_ls_number_parameters 502
_refine_ls_number_reflns 9096
_refine_ls_number_restraints 0
_refine_ls_restrained_S_all 1.062
_refine_ls_R_factor_all 0.0492
_refine_ls_R_factor_gt 0.0383
_refine_ls_shift/su_max 0.089
_refine_ls_shift/su_mean 0.003
_refine_ls_structure_factor_coef Fsqd
_refine_ls_weighting_details 'calc w=1/[\s^2^(Fo^2^)+(0.0439P)^2^+14.5081P] where P=(Fo^2^+2Fc^2^)/3'
_refine_ls_weighting_scheme calc
_refine_ls_wR_factor_gt 0.0914
_refine_ls_wR_factor_ref 0.1019
_reflns_number_gt 7561
_reflns_number_total 9096
_reflns_threshold_expression >2sigma(I)
_cod_depositor_comments
;
The following automatic conversions were performed:
'_symmetry_cell_setting' value 'Monoclinic' changed to 'monoclinic'
according to '/home/saulius/struct/CIF-dictionaries/cif_core.dic'
dictionary named 'cif_core.dic' version 2.4.1 from 2010-06-29.

Automatic conversion script
Id: cif_fix_enum 1527 2010-12-29 10:47:43Z saulius 
;
_cod_original_sg_symbol_H-M P2(1)/n
_cod_database_code 4060005

loop_
_symmetry_equiv_pos_as_xyz
'x, y, z'
'-x+1/2, y+1/2, -z+1/2'
'-x, -y, -z'
'x-1/2, -y-1/2, z-1/2'

loop_
_atom_site_label
_atom_site_type_symbol
_atom_site_fract_x
_atom_site_fract_y
_atom_site_fract_z
_atom_site_U_iso_or_equiv
_atom_site_adp_type
_atom_site_occupancy
_atom_site_symmetry_multiplicity
_atom_site_calc_flag
_atom_site_refinement_flags
_atom_site_disorder_assembly
_atom_site_disorder_group
Pt1 Pt 0.573612(13) 0.42000(2) 0.239955(11) 0.01670(8) Uani 1 1 d . . .
Pt2 Pt 0.426206(13) 0.48295(2) 0.244495(11) 0.01613(7) Uani 1 1 d . . .
F1 F 0.5717(3) 0.4052(5) -0.0045(2) 0.0564(15) Uani 1 1 d . . .
F2 F 0.5133(3) 0.0194(5) 0.0808(3) 0.0575(15) Uani 1 1 d . . .
F3 F 0.2714(3) 0.5529(5) 0.0131(2) 0.0554(14) Uani 1 1 d . . .
F4 F 0.2989(3) 0.1296(5) 0.0757(3) 0.0583(15) Uani 1 1 d . . .
N1 N 0.5710(3) 0.5379(5) 0.3200(3) 0.0204(12) Uani 1 1 d . . .
N2 N 0.4990(3) 0.5637(5) 0.3237(3) 0.0213(12) Uani 1 1 d . . .
N3 N 0.5279(3) 0.2823(5) 0.2881(3) 0.0179(11) Uani 1 1 d . . .
N4 N 0.4548(3) 0.3105(5) 0.2870(3) 0.0181(11) Uani 1 1 d . . .
N5 N 0.6005(3) 0.5572(6) 0.1831(3) 0.0214(12) Uani 1 1 d . . .
N6 N 0.4048(3) 0.6457(5) 0.1946(3) 0.0229(12) Uani 1 1 d . . .
C1 C 0.6992(4) 0.5813(7) 0.3871(4) 0.0323(18) Uani 1 1 d . . .
C2 C 0.6145(4) 0.5939(6) 0.3702(3) 0.0230(15) Uani 1 1 d . . .
C3 C 0.5711(4) 0.6547(7) 0.4065(3) 0.0263(15) Uani 1 1 d . . .
H3 H 0.5877 0.7019 0.4445 0.032 Uiso 1 1 calc R . .
C4 C 0.4993(4) 0.6330(6) 0.3763(3) 0.0231(14) Uani 1 1 d . . .
C5 C 0.4299(4) 0.6663(7) 0.3996(4) 0.0302(17) Uani 1 1 d . . .
C6 C 0.7342(7) 0.5666(12) 0.3329(6) 0.074(3) Uiso 1 1 d . . .
H6A H 0.7873 0.5536 0.3481 0.111 Uiso 1 1 calc R . .
H6B H 0.7260 0.6434 0.3065 0.111 Uiso 1 1 calc R . .
H6C H 0.7131 0.4929 0.3076 0.111 Uiso 1 1 calc R . .
C7 C 0.7145(8) 0.4652(15) 0.4276(7) 0.105(5) Uiso 1 1 d . . .
H7A H 0.6746 0.4036 0.4145 0.158 Uiso 1 1 calc R . .
H7B H 0.7177 0.4883 0.4724 0.158 Uiso 1 1 calc R . .
H7C H 0.7612 0.4274 0.4226 0.158 Uiso 1 1 calc R . .
C8 C 0.7281(9) 0.6926(16) 0.4267(8) 0.123(6) Uiso 1 1 d . . .
H8A H 0.7728 0.6682 0.4574 0.184 Uiso 1 1 calc R . .
H8B H 0.6908 0.7226 0.4497 0.184 Uiso 1 1 calc R . .
H8C H 0.7398 0.7608 0.3992 0.184 Uiso 1 1 calc R . .
C9 C 0.4480(5) 0.7706(11) 0.4512(5) 0.065(3) Uani 1 1 d . . .
H9A H 0.4853 0.7388 0.4871 0.098 Uiso 1 1 calc R . .
H9B H 0.4032 0.7931 0.4662 0.098 Uiso 1 1 calc R . .
H9C H 0.4670 0.8460 0.4331 0.098 Uiso 1 1 calc R . .
C10 C 0.3669(4) 0.7115(9) 0.3464(4) 0.043(2) Uani 1 1 d . . .
H10A H 0.3807 0.7919 0.3289 0.064 Uiso 1 1 calc R . .
H10B H 0.3225 0.7242 0.3636 0.064 Uiso 1 1 calc R . .
H10C H 0.3572 0.6473 0.3125 0.064 Uiso 1 1 calc R . .
C11 C 0.4058(5) 0.5483(9) 0.4308(4) 0.043(2) Uani 1 1 d . . .
H11A H 0.3950 0.4798 0.3992 0.065 Uiso 1 1 calc R . .
H11B H 0.3615 0.5677 0.4472 0.065 Uiso 1 1 calc R . .
H11C H 0.4454 0.5213 0.4660 0.065 Uiso 1 1 calc R . .
C12 C 0.6180(4) 0.1006(7) 0.3278(4) 0.0272(16) Uani 1 1 d . . .
C13 C 0.5424(3) 0.1666(6) 0.3130(3) 0.0199(14) Uani 1 1 d . . .
C14 C 0.4790(4) 0.1188(7) 0.3285(4) 0.0277(16) Uani 1 1 d . . .
H14 H 0.4734 0.0386 0.3473 0.033 Uiso 1 1 calc R . .
C15 C 0.4252(4) 0.2108(7) 0.3114(3) 0.0249(15) Uani 1 1 d . . .
C16 C 0.3460(4) 0.1984(7) 0.3222(4) 0.0269(16) Uani 1 1 d . . .
C17 C 0.6745(4) 0.1581(10) 0.2948(5) 0.053(3) Uani 1 1 d . . .
H17A H 0.6756 0.2505 0.3009 0.080 Uiso 1 1 calc R . .
H17B H 0.6614 0.1387 0.2491 0.080 Uiso 1 1 calc R . .
H17C H 0.7231 0.1225 0.3129 0.080 Uiso 1 1 calc R . .
C18 C 0.6077(5) -0.0386(10) 0.3053(6) 0.066(3) Uani 1 1 d . . .
H18A H 0.6554 -0.0823 0.3146 0.098 Uiso 1 1 calc R . .
H18B H 0.5877 -0.0407 0.2592 0.098 Uiso 1 1 calc R . .
H18C H 0.5735 -0.0814 0.3276 0.098 Uiso 1 1 calc R . .
C19 C 0.6443(5) 0.0967(11) 0.3983(4) 0.061(3) Uani 1 1 d . . .
H19A H 0.6915 0.0518 0.4087 0.092 Uiso 1 1 calc R . .
H19B H 0.6080 0.0521 0.4177 0.092 Uiso 1 1 calc R . .
H19C H 0.6506 0.1837 0.4150 0.092 Uiso 1 1 calc R . .
C20 C 0.2965(4) 0.3128(7) 0.2983(4) 0.0284(16) Uani 1 1 d . . .
H20A H 0.2865 0.3150 0.2516 0.043 Uiso 1 1 calc R . .
H20B H 0.3215 0.3915 0.3152 0.043 Uiso 1 1 calc R . .
H20C H 0.2500 0.3051 0.3129 0.043 Uiso 1 1 calc R . .
C21 C 0.3105(4) 0.0797(8) 0.2887(4) 0.0374(19) Uani 1 1 d . . .
H21A H 0.3049 0.0898 0.2425 0.056 Uiso 1 1 calc R . .
H21B H 0.2620 0.0670 0.2990 0.056 Uiso 1 1 calc R . .
H21C H 0.3418 0.0057 0.3029 0.056 Uiso 1 1 calc R . .
C22 C 0.3526(4) 0.1858(8) 0.3955(4) 0.0373(19) Uani 1 1 d . . .
H22A H 0.3034 0.1748 0.4048 0.056 Uiso 1 1 calc R . .
H22B H 0.3753 0.2628 0.4166 0.056 Uiso 1 1 calc R . .
H22C H 0.3831 0.1118 0.4112 0.056 Uiso 1 1 calc R . .
C23 C 0.6134(4) 0.6795(7) 0.2009(3) 0.0272(16) Uani 1 1 d . . .
H23 H 0.6154 0.7021 0.2442 0.033 Uiso 1 1 calc R . .
C24 C 0.6239(4) 0.7736(8) 0.1582(4) 0.0354(18) Uani 1 1 d . . .
H24 H 0.6335 0.8590 0.1719 0.042 Uiso 1 1 calc R . .
C25 C 0.6201(4) 0.7405(8) 0.0960(4) 0.040(2) Uani 1 1 d . . .
H25 H 0.6277 0.8035 0.0663 0.048 Uiso 1 1 calc R . .
C26 C 0.6053(4) 0.6172(8) 0.0758(4) 0.0341(18) Uani 1 1 d . . .
H26 H 0.6020 0.5947 0.0323 0.041 Uiso 1 1 calc R . .
C27 C 0.5953(4) 0.5247(7) 0.1211(3) 0.0240(15) Uani 1 1 d . . .
C28 C 0.5755(4) 0.3910(7) 0.1073(3) 0.0245(15) Uani 1 1 d . . .
C29 C 0.5632(4) 0.3331(8) 0.0473(3) 0.0280(16) Uani 1 1 d . . .
C30 C 0.5433(4) 0.2085(8) 0.0378(4) 0.0343(18) Uani 1 1 d . . .
H30 H 0.5365 0.1694 -0.0030 0.041 Uiso 1 1 calc R . .
C31 C 0.5337(4) 0.1436(7) 0.0907(4) 0.0305(17) Uani 1 1 d . . .
C32 C 0.5427(4) 0.1943(7) 0.1503(3) 0.0270(16) Uani 1 1 d . . .
H32 H 0.5341 0.1438 0.1848 0.032 Uiso 1 1 calc R . .
C33 C 0.5643(3) 0.3192(6) 0.1603(3) 0.0200(14) Uani 1 1 d . . .
C34 C 0.4336(4) 0.7613(7) 0.2160(3) 0.0245(15) Uani 1 1 d . . .
H34 H 0.4635 0.7680 0.2576 0.029 Uiso 1 1 calc R . .
C35 C 0.4197(4) 0.8690(7) 0.1779(4) 0.0327(18) Uani 1 1 d . . .
H35 H 0.4393 0.9492 0.1932 0.039 Uiso 1 1 calc R . .
C36 C 0.3766(4) 0.8572(7) 0.1171(4) 0.0332(18) Uani 1 1 d . . .
H36 H 0.3665 0.9304 0.0907 0.040 Uiso 1 1 calc R . .
C37 C 0.3482(4) 0.7416(7) 0.0943(4) 0.0294(16) Uani 1 1 d . . .
H37 H 0.3192 0.7344 0.0524 0.035 Uiso 1 1 calc R . .
C38 C 0.3630(4) 0.6328(7) 0.1343(3) 0.0218(14) Uani 1 1 d . . .
C39 C 0.3404(4) 0.5035(6) 0.1170(3) 0.0208(14) Uani 1 1 d . . .
C40 C 0.2983(4) 0.4613(7) 0.0581(3) 0.0263(16) Uani 1 1 d . . .
C41 C 0.2837(4) 0.3372(8) 0.0449(4) 0.0314(17) Uani 1 1 d . . .
H41 H 0.2543 0.3110 0.0053 0.038 Uiso 1 1 calc R . .
C42 C 0.3133(4) 0.2501(7) 0.0910(4) 0.0286(16) Uani 1 1 d . . .
C43 C 0.3540(4) 0.2839(7) 0.1496(3) 0.0234(15) Uani 1 1 d . . .
H43 H 0.3734 0.2205 0.1800 0.028 Uiso 1 1 calc R . .
C44 C 0.3667(3) 0.4131(6) 0.1640(3) 0.0159(13) Uani 1 1 d . . .

loop_
_atom_site_aniso_label
_atom_site_aniso_U_11
_atom_site_aniso_U_22
_atom_site_aniso_U_33
_atom_site_aniso_U_23
_atom_site_aniso_U_13
_atom_site_aniso_U_12
Pt1 0.01667(13) 0.01783(14) 0.01608(13) -0.00158(9) 0.00448(9) -0.00154(9)
Pt2 0.01545(13) 0.01658(13) 0.01592(13) 0.00069(9) 0.00220(9) -0.00035(9)
F1 0.079(4) 0.059(4) 0.035(3) -0.003(2) 0.020(3) -0.012(3)
F2 0.086(4) 0.040(3) 0.047(3) -0.013(2) 0.015(3) -0.017(3)
F3 0.068(4) 0.053(3) 0.038(3) 0.005(2) -0.006(3) 0.005(3)
F4 0.069(4) 0.040(3) 0.059(3) -0.012(3) -0.002(3) -0.004(3)
N1 0.024(3) 0.019(3) 0.018(3) 0.002(2) 0.005(2) 0.000(2)
N2 0.024(3) 0.022(3) 0.019(3) 0.002(2) 0.006(2) 0.001(2)
N3 0.014(3) 0.022(3) 0.018(3) -0.003(2) 0.005(2) 0.001(2)
N4 0.012(2) 0.021(3) 0.020(3) 0.003(2) 0.000(2) 0.001(2)
N5 0.019(3) 0.025(3) 0.022(3) -0.004(2) 0.007(2) 0.000(2)
N6 0.022(3) 0.020(3) 0.027(3) 0.002(2) 0.006(2) 0.000(2)
C1 0.023(4) 0.027(4) 0.044(5) -0.012(3) 0.001(3) 0.004(3)
C2 0.025(4) 0.022(4) 0.020(3) -0.001(3) -0.001(3) -0.003(3)
C3 0.035(4) 0.025(4) 0.019(3) -0.003(3) 0.005(3) -0.002(3)
C4 0.034(4) 0.017(3) 0.020(3) -0.001(3) 0.009(3) -0.002(3)
C5 0.034(4) 0.032(4) 0.028(4) -0.002(3) 0.014(3) 0.001(3)
C9 0.056(6) 0.069(8) 0.081(8) -0.037(6) 0.036(6) -0.006(5)
C10 0.037(5) 0.058(6) 0.039(5) 0.008(4) 0.020(4) 0.023(4)
C11 0.041(5) 0.056(6) 0.037(5) 0.011(4) 0.019(4) -0.003(4)
C12 0.023(4) 0.022(4) 0.033(4) 0.001(3) -0.001(3) 0.009(3)
C13 0.020(3) 0.020(3) 0.019(3) 0.001(3) 0.003(3) 0.006(3)
C14 0.031(4) 0.022(4) 0.032(4) 0.008(3) 0.009(3) 0.002(3)
C15 0.027(4) 0.025(4) 0.023(4) 0.006(3) 0.006(3) 0.000(3)
C16 0.021(3) 0.027(4) 0.034(4) 0.007(3) 0.008(3) -0.002(3)
C17 0.029(4) 0.066(7) 0.067(7) 0.026(5) 0.016(4) 0.017(4)
C18 0.038(5) 0.044(6) 0.110(10) -0.012(6) 0.005(6) 0.008(5)
C19 0.045(6) 0.096(9) 0.036(5) -0.002(5) -0.006(4) 0.039(6)
C20 0.018(3) 0.031(4) 0.037(4) 0.009(3) 0.007(3) 0.002(3)
C21 0.028(4) 0.032(5) 0.053(5) -0.001(4) 0.010(4) -0.008(3)
C22 0.030(4) 0.046(5) 0.039(5) 0.012(4) 0.016(4) -0.001(4)
C23 0.031(4) 0.024(4) 0.026(4) -0.002(3) 0.004(3) 0.000(3)
C24 0.033(4) 0.030(4) 0.045(5) -0.002(4) 0.014(4) -0.005(3)
C25 0.044(5) 0.034(5) 0.046(5) 0.016(4) 0.019(4) -0.005(4)
C26 0.037(4) 0.042(5) 0.026(4) 0.006(3) 0.015(3) 0.004(4)
C27 0.018(3) 0.029(4) 0.025(4) 0.002(3) 0.005(3) 0.000(3)
C28 0.020(3) 0.031(4) 0.023(4) -0.001(3) 0.008(3) 0.001(3)
C29 0.028(4) 0.043(5) 0.015(3) 0.001(3) 0.008(3) 0.001(3)
C30 0.031(4) 0.047(5) 0.025(4) -0.013(3) 0.007(3) -0.001(4)
C31 0.036(4) 0.019(4) 0.035(4) -0.014(3) 0.006(3) -0.002(3)
C32 0.031(4) 0.025(4) 0.027(4) 0.004(3) 0.011(3) -0.001(3)
C33 0.016(3) 0.022(4) 0.021(3) -0.005(3) 0.002(3) -0.003(3)
C34 0.026(4) 0.020(4) 0.027(4) -0.006(3) 0.007(3) -0.004(3)
C35 0.040(4) 0.020(4) 0.043(5) 0.005(3) 0.020(4) 0.004(3)
C36 0.040(4) 0.022(4) 0.042(5) 0.017(3) 0.016(4) 0.012(3)
C37 0.034(4) 0.030(4) 0.026(4) 0.007(3) 0.012(3) 0.007(3)
C38 0.021(3) 0.025(4) 0.022(3) 0.005(3) 0.009(3) 0.005(3)
C39 0.018(3) 0.023(4) 0.023(3) 0.000(3) 0.007(3) 0.004(3)
C40 0.025(4) 0.036(4) 0.017(3) 0.004(3) 0.000(3) 0.005(3)
C41 0.027(4) 0.039(5) 0.026(4) -0.010(3) -0.002(3) -0.001(3)
C42 0.028(4) 0.027(4) 0.031(4) -0.015(3) 0.004(3) -0.002(3)
C43 0.022(3) 0.023(4) 0.024(4) 0.000(3) 0.003(3) 0.004(3)
C44 0.011(3) 0.018(3) 0.019(3) 0.003(2) 0.005(2) -0.001(2)
